data_4114873
loop_
_publ_author_name
'Timothy J. Boyle'
'Judith M. Segall'
'Todd M. Alam'
'Mark A. Rodriguez'
'Jessica M. Santana'

_publ_section_title
;
 Chemistry of a Novel Family of Tridentate Alkoxy Tin(II) Clusters
;
_journal_name_full 'Journal of the American Chemical Society'
_journal_page_first 6904
_journal_page_last 6913
_journal_paper_doi 10.1021/ja0202309
_journal_volume 124
_journal_year 2002
_chemical_formula_sum 'C10 H18 O6 Sn3'
_chemical_formula_weight 590.31
_chemical_name_common Sn3(THME)2
_chemical_name_systematic
; 
 ? 
;
_space_group_IT_number 19
_symmetry_cell_setting orthorhombic
_symmetry_space_group_name_Hall 'P 2ac 2ab'
_symmetry_space_group_name_H-M 'P 21 21 21'
_atom_sites_solution_hydrogens geom
_atom_sites_solution_primary direct
_atom_sites_solution_secondary difmap
_audit_creation_method SHELXL-97
_cell_angle_alpha 90.00
_cell_angle_beta 90.00
_cell_angle_gamma 90.00
_cell_formula_units_Z 32
_cell_length_a 21.4033(14)
_cell_length_b 24.3825(15)
_cell_length_c 24.4347(15)
_cell_measurement_temperature 168(2)
_cell_volume 12751.6(14)
_computing_cell_refinement 'Bruker SMART'
_computing_data_collection 'Bruker SMART'
_computing_data_reduction 'Bruker SHELXTL'
_computing_molecular_graphics 'Bruker SHELXTL'
_computing_publication_material 'Bruker SHELXTL'
_computing_structure_refinement 'SHELXL-97 (Sheldrick, 1997)'
_computing_structure_solution 'SHELXS-97 (Sheldrick, 1990)'
_diffrn_ambient_temperature 168(2)
_diffrn_measured_fraction_theta_full 0.964
_diffrn_measured_fraction_theta_max 0.964
_diffrn_measurement_device_type 'CCD area detector'
_diffrn_measurement_method 'phi and omega scans'
_diffrn_radiation_monochromator graphite
_diffrn_radiation_source 'fine-focus sealed tube'
_diffrn_radiation_type MoK\a
_diffrn_radiation_wavelength 0.71073
_diffrn_reflns_av_R_equivalents 0.0415
_diffrn_reflns_av_sigmaI/netI 0.0534
_diffrn_reflns_limit_h_max 24
_diffrn_reflns_limit_h_min -27
_diffrn_reflns_limit_k_max 26
_diffrn_reflns_limit_k_min -32
_diffrn_reflns_limit_l_max 25
_diffrn_reflns_limit_l_min -31
_diffrn_reflns_number 81287
_diffrn_reflns_theta_full 28.29
_diffrn_reflns_theta_max 28.29
_diffrn_reflns_theta_min 1.18
_exptl_absorpt_coefficient_mu 4.680
_exptl_absorpt_correction_type SADABS
_exptl_crystal_colour colorless
_exptl_crystal_density_diffrn 2.460
_exptl_crystal_description roundish
_exptl_crystal_F_000 8832
_exptl_crystal_size_min .4mm
_refine_diff_density_max 4.507
_refine_diff_density_min -4.417
_refine_diff_density_rms 0.175
_refine_ls_abs_structure_details 'Flack H D (1983), Acta Cryst. A39, 876-881'
_refine_ls_abs_structure_Flack -0.02(2)
_refine_ls_extinction_method none
_refine_ls_goodness_of_fit_ref 1.274
_refine_ls_hydrogen_treatment mixed
_refine_ls_matrix_type full
_refine_ls_number_parameters 1385
_refine_ls_number_reflns 29674
_refine_ls_number_restraints 0
_refine_ls_restrained_S_all 1.274
_refine_ls_R_factor_all 0.0695
_refine_ls_R_factor_gt 0.0433
_refine_ls_shift/su_max 15.000
_refine_ls_shift/su_mean 0.121
_refine_ls_structure_factor_coef Fsqd
_refine_ls_weighting_details 'calc w=1/[\s^2^(Fo^2^)+(0.0144P)^2^+0.0000P] where P=(Fo^2^+2Fc^2^)/3'
_refine_ls_weighting_scheme calc
_refine_ls_wR_factor_gt 0.0752
_refine_ls_wR_factor_ref 0.0801
_reflns_number_gt 21411
_reflns_number_total 29674
_reflns_threshold_expression >2sigma(I)
_cod_data_source_file ja0202309_02.cif
_cod_data_source_block tjb028s_structure_1b_toluene
_cod_database_code 4114873

loop_
_symmetry_equiv_pos_as_xyz
'x, y, z'
'-x+1/2, -y, z+1/2'
'-x, y+1/2, -z+1/2'
'x+1/2, -y+1/2, -z'

loop_
_atom_site_label
_atom_site_type_symbol
_atom_site_fract_x
_atom_site_fract_y
_atom_site_fract_z
_atom_site_U_iso_or_equiv
_atom_site_adp_type
_atom_site_occupancy
_atom_site_symmetry_multiplicity
_atom_site_calc_flag
_atom_site_refinement_flags
Sn1 Sn 0.66664(4) 1.01149(3) 0.01597(3) 0.03220(18) Uani 1 1 d .
Sn2 Sn 0.82762(4) 1.00605(3) 0.02902(3) 0.03336(18) Uani 1 1 d .
Sn3 Sn 0.74528(4) 0.89005(3) -0.00862(3) 0.03168(18) Uani 1 1 d .
Sn4 Sn -0.07907(4) 0.77812(3) -0.00649(3) 0.03133(18) Uani 1 1 d .
Sn5 Sn 0.00664(4) 0.74374(3) 0.10869(3) 0.03228(18) Uani 1 1 d .
Sn6 Sn 0.08299(4) 0.77793(3) -0.01117(3) 0.0336(2) Uani 1 1 d .
Sn7 Sn -0.00512(4) 1.00732(3) 0.85447(3) 0.03384(18) Uani 1 1 d .
Sn8 Sn -0.07311(4) 0.97283(3) 0.73064(3) 0.03547(19) Uani 1 1 d .
Sn9 Sn 0.08818(4) 0.96818(3) 0.74583(3) 0.03413(18) Uani 1 1 d .
Sn10 Sn 0.00647(4) 0.74381(3) 0.60735(3) 0.03306(18) Uani 1 1 d .
Sn11 Sn -0.08153(4) 0.78137(3) 0.49486(3) 0.03373(19) Uani 1 1 d .
Sn12 Sn 0.07956(4) 0.77303(3) 0.48424(3) 0.03193(19) Uani 1 1 d .
Sn13 Sn 0.32865(4) 0.73117(3) 0.77438(3) 0.03251(18) Uani 1 1 d .
Sn14 Sn 0.26028(4) 0.85643(3) 0.74444(3) 0.03245(18) Uani 1 1 d .
Sn15 Sn 0.16810(4) 0.74648(3) 0.78251(3) 0.03291(18) Uani 1 1 d .
Sn16 Sn 0.17057(4) 0.24447(3) 0.77931(3) 0.03403(19) Uani 1 1 d .
Sn17 Sn 0.33236(4) 0.23667(3) 0.77660(3) 0.03538(19) Uani 1 1 d .
Sn18 Sn 0.25799(4) 0.35830(3) 0.74403(3) 0.03467(18) Uani 1 1 d .
Sn19 Sn 0.24373(4) 0.10414(3) 1.00968(3) 0.03197(18) Uani 1 1 d .
Sn20 Sn 0.17136(4) -0.01775(3) 0.97384(3) 0.03281(18) Uani 1 1 d .
Sn21 Sn 0.33332(4) -0.00834(3) 0.97381(3) 0.03122(17) Uani 1 1 d .
Sn22 Sn 0.42585(4) 0.02578(3) 0.74644(3) 0.03486(18) Uani 1 1 d .
Sn23 Sn 0.58709(4) 0.01756(3) 0.73800(3) 0.03532(18) Uani 1 1 d .
Sn24 Sn 0.51220(4) -0.01105(3) 0.86003(3) 0.03455(18) Uani 1 1 d .
O1 O 0.6754(3) 0.9275(3) 0.0470(2) 0.0307(17) Uani 1 1 d .
O2 O 0.7417(3) 1.0207(3) 0.0766(2) 0.0316(17) Uani 1 1 d .
O3 O 0.8042(3) 0.9231(3) 0.0560(2) 0.0277(16) Uani 1 1 d .
O4 O 0.8159(3) 0.9476(3) -0.0383(3) 0.0336(18) Uani 1 1 d .
O5 O 0.7531(4) 1.0455(2) -0.0179(2) 0.0309(16) Uani 1 1 d .
O6 O 0.6868(3) 0.9527(3) -0.0484(2) 0.0310(17) Uani 1 1 d .
O7 O -0.0605(3) 0.7092(3) 0.0495(3) 0.0285(17) Uani 1 1 d .
O8 O 0.0693(3) 0.7105(3) 0.0463(3) 0.0331(18) Uani 1 1 d .
O9 O 0.0008(4) 0.7378(2) -0.0462(2) 0.0335(17) Uani 1 1 d .
O10 O 0.0011(4) 0.8321(2) -0.0195(2) 0.0276(16) Uani 1 1 d .
O11 O 0.0708(3) 0.8049(3) 0.0733(3) 0.0325(17) Uani 1 1 d .
O12 O -0.0588(3) 0.8039(3) 0.0772(3) 0.0292(17) Uani 1 1 d .
O13 O -0.0674(3) 0.9482(3) 0.8162(3) 0.0316(17) Uani 1 1 d .
O14 O 0.0603(3) 0.9439(3) 0.8280(3) 0.0308(17) Uani 1 1 d .
O15 O 0.0067(4) 0.9161(2) 0.7270(2) 0.0317(17) Uani 1 1 d .
O16 O 0.0134(4) 1.0108(3) 0.7010(2) 0.0366(18) Uani 1 1 d .
O17 O 0.0684(3) 1.0385(3) 0.7993(3) 0.0331(18) Uani 1 1 d .
O18 O -0.0623(3) 1.0419(3) 0.7885(3) 0.0357(18) Uani 1 1 d .
O19 O -0.0654(3) 0.7131(3) 0.5517(3) 0.0324(18) Uani 1 1 d .
O20 O 0.0646(3) 0.7056(3) 0.5427(3) 0.0319(17) Uani 1 1 d .
O21 O -0.0067(4) 0.7365(2) 0.4530(2) 0.0328(17) Uani 1 1 d .
O22 O 0.0020(4) 0.8313(2) 0.4775(2) 0.0305(17) Uani 1 1 d .
O23 O 0.0719(3) 0.8008(2) 0.5682(3) 0.0276(16) Uani 1 1 d .
O24 O -0.0568(3) 0.8082(3) 0.5775(3) 0.0285(17) Uani 1 1 d .
O25 O 0.3237(3) 0.8163(3) 0.8015(2) 0.0273(16) Uani 1 1 d .
O26 O 0.2505(4) 0.7267(2) 0.8327(3) 0.0319(17) Uani 1 1 d .
O27 O 0.1961(3) 0.8286(3) 0.8088(2) 0.0292(17) Uani 1 1 d .
O28 O 0.1860(3) 0.8028(3) 0.7144(3) 0.0316(17) Uani 1 1 d .
O29 O 0.2410(3) 0.7022(2) 0.7383(3) 0.0336(17) Uani 1 1 d .
O30 O 0.3157(3) 0.7899(3) 0.7065(2) 0.0324(18) Uani 1 1 d .
O31 O 0.2515(4) 0.2296(2) 0.8319(3) 0.0308(17) Uani 1 1 d .
O32 O 0.1930(3) 0.3273(3) 0.8053(3) 0.0307(17) Uani 1 1 d .
O33 O 0.3223(3) 0.3216(3) 0.8042(3) 0.0337(17) Uani 1 1 d .
O34 O 0.3181(3) 0.2947(3) 0.7095(3) 0.0330(18) Uani 1 1 d .
O35 O 0.1887(3) 0.3007(3) 0.7103(3) 0.0327(18) Uani 1 1 d .
O36 O 0.2486(4) 0.2032(3) 0.7376(3) 0.0376(18) Uani 1 1 d .
O37 O 0.1829(3) 0.0397(3) 1.0431(2) 0.0324(18) Uani 1 1 d .
O38 O 0.3131(3) 0.0466(3) 1.0429(3) 0.0324(18) Uani 1 1 d .
O39 O 0.2546(4) -0.0500(2) 1.0141(2) 0.0328(17) Uani 1 1 d .
O40 O 0.2533(3) -0.0240(2) 0.9200(2) 0.0292(16) Uani 1 1 d .
O41 O 0.3113(3) 0.0752(3) 0.9493(2) 0.0284(17) Uani 1 1 d .
O42 O 0.1823(3) 0.0671(3) 0.9488(2) 0.0296(17) Uani 1 1 d .
O43 O 0.5012(4) -0.0183(2) 0.7054(2) 0.0337(17) Uani 1 1 d .
O44 O 0.4411(3) -0.0421(3) 0.8035(3) 0.0332(18) Uani 1 1 d .
O45 O 0.5702(3) -0.0482(3) 0.7960(3) 0.0320(17) Uani 1 1 d .
O46 O 0.5788(3) 0.0468(3) 0.8223(3) 0.0319(17) Uani 1 1 d .
O47 O 0.4499(3) 0.0528(3) 0.8294(3) 0.0316(17) Uani 1 1 d .
O48 O 0.5092(3) 0.0762(2) 0.7313(2) 0.0300(16) Uani 1 1 d .
C1 C 0.6744(5) 0.9167(4) 0.1045(4) 0.033(2) Uani 1 1 d .
H1A H 0.6707 0.8767 0.1104 0.039 Uiso 1 1 calc R
H1B H 0.6370 0.9343 0.1207 0.039 Uiso 1 1 calc R
C2 C 0.7359(5) 1.0001(4) 0.1308(4) 0.032(3) Uani 1 1 d .
H2A H 0.6979 1.0159 0.1477 0.039 Uiso 1 1 calc R
H2B H 0.7723 1.0126 0.1525 0.039 Uiso 1 1 calc R
C3 C 0.7911(5) 0.9108(4) 0.1134(3) 0.029(2) Uani 1 1 d .
H3A H 0.8267 0.9234 0.1360 0.035 Uiso 1 1 calc R
H3B H 0.7876 0.8705 0.1179 0.035 Uiso 1 1 calc R
C4 C 0.7321(5) 0.9374(4) 0.1339(4) 0.026(2) Uani 1 1 d .
C5 C 0.7256(5) 0.9224(4) 0.1950(4) 0.037(3) Uani 1 1 d .
H5A H 0.6868 0.9380 0.2095 0.055 Uiso 1 1 calc R
H5B H 0.7613 0.9373 0.2154 0.055 Uiso 1 1 calc R
H5C H 0.7248 0.8824 0.1990 0.055 Uiso 1 1 calc R
C6 C 0.8158(5) 0.9663(4) -0.0942(4) 0.039(3) Uani 1 1 d .
H6A H 0.8164 0.9340 -0.1186 0.047 Uiso 1 1 calc R
H6B H 0.8546 0.9874 -0.1009 0.047 Uiso 1 1 calc R
C7 C 0.7590(6) 1.0545(4) -0.0756(4) 0.040(3) Uani 1 1 d .
H7A H 0.7978 1.0755 -0.0826 0.048 Uiso 1 1 calc R
H7B H 0.7234 1.0771 -0.0882 0.048 Uiso 1 1 calc R
C8 C 0.6993(5) 0.9706(5) -0.1032(4) 0.038(3) Uani 1 1 d .
H8A H 0.6647 0.9945 -0.1155 0.046 Uiso 1 1 calc R
H8B H 0.7002 0.9381 -0.1275 0.046 Uiso 1 1 calc R
C9 C 0.7607(5) 1.0017(4) -0.1093(4) 0.034(3) Uani 1 1 d .
C10 C 0.7673(6) 1.0193(4) -0.1702(4) 0.046(3) Uani 1 1 d .
H10A H 0.7640 0.9869 -0.1938 0.070 Uiso 1 1 calc R
H10B H 0.8080 1.0368 -0.1758 0.070 Uiso 1 1 calc R
H10C H 0.7340 1.0453 -0.1795 0.070 Uiso 1 1 calc R
C11 C -0.0548(5) 0.6544(4) 0.0295(4) 0.036(3) Uani 1 1 d .
H11A H -0.0924 0.6456 0.0077 0.043 Uiso 1 1 calc R
H11B H -0.0539 0.6291 0.0612 0.043 Uiso 1 1 calc R
C12 C 0.0626(5) 0.6547(4) 0.0269(5) 0.041(3) Uani 1 1 d .
H12A H 0.0632 0.6298 0.0589 0.050 Uiso 1 1 calc R
H12B H 0.0992 0.6456 0.0039 0.050 Uiso 1 1 calc R
C13 C 0.0017(6) 0.6801(4) -0.0572(4) 0.038(3) Uani 1 1 d .
H13A H 0.0387 0.6717 -0.0800 0.046 Uiso 1 1 calc R
H13B H -0.0359 0.6706 -0.0788 0.046 Uiso 1 1 calc R
C14 C 0.0035(5) 0.6435(4) -0.0060(4) 0.033(3) Uani 1 1 d .
C15 C 0.0041(6) 0.5840(4) -0.0239(4) 0.041(3) Uani 1 1 d .
H15A H 0.0421 0.5767 -0.0450 0.062 Uiso 1 1 calc R
H15B H -0.0326 0.5766 -0.0467 0.062 Uiso 1 1 calc R
H15C H 0.0032 0.5602 0.0085 0.062 Uiso 1 1 calc R
C16 C 0.0003(6) 0.8864(4) 0.0022(3) 0.035(3) Uani 1 1 d .
H16A H -0.0389 0.9048 -0.0092 0.042 Uiso 1 1 calc R
H16B H 0.0356 0.9074 -0.0136 0.042 Uiso 1 1 calc R
C17 C 0.0653(5) 0.8624(4) 0.0856(4) 0.035(3) Uani 1 1 d .
H17A H 0.1011 0.8821 0.0691 0.042 Uiso 1 1 calc R
H17B H 0.0677 0.8674 0.1258 0.042 Uiso 1 1 calc R
C18 C -0.0519(5) 0.8614(4) 0.0908(4) 0.033(3) Uani 1 1 d .
H18A H -0.0489 0.8651 0.1311 0.039 Uiso 1 1 calc R
H18B H -0.0897 0.8814 0.0788 0.039 Uiso 1 1 calc R
C19 C 0.0050(5) 0.8881(4) 0.0650(4) 0.030(2) Uani 1 1 d .
C20 C 0.0056(6) 0.9488(4) 0.0816(4) 0.040(3) Uani 1 1 d .
H20A H -0.0320 0.9668 0.0675 0.059 Uiso 1 1 calc R
H20B H 0.0428 0.9666 0.0663 0.059 Uiso 1 1 calc R
H20C H 0.0064 0.9516 0.1216 0.059 Uiso 1 1 calc R
C21 C -0.0656(5) 0.8912(4) 0.8300(4) 0.031(2) Uani 1 1 d .
H21A H -0.1016 0.8727 0.8125 0.037 Uiso 1 1 calc R
H21B H -0.0705 0.8875 0.8701 0.037 Uiso 1 1 calc R
C22 C 0.0509(5) 0.8871(4) 0.8405(4) 0.032(2) Uani 1 1 d .
H22A H 0.0463 0.8830 0.8806 0.038 Uiso 1 1 calc R
H22B H 0.0884 0.8662 0.8292 0.038 Uiso 1 1 calc R
C23 C 0.0017(6) 0.8627(4) 0.7496(3) 0.035(3) Uani 1 1 d .
H23A H 0.0396 0.8415 0.7399 0.042 Uiso 1 1 calc R
H23B H -0.0347 0.8440 0.7329 0.042 Uiso 1 1 calc R
C24 C -0.0060(5) 0.8625(4) 0.8127(3) 0.027(2) Uani 1 1 d .
C25 C -0.0114(5) 0.8021(4) 0.8297(4) 0.037(3) Uani 1 1 d .
H25A H 0.0274 0.7828 0.8205 0.055 Uiso 1 1 calc R
H25B H -0.0464 0.7850 0.8103 0.055 Uiso 1 1 calc R
H25C H -0.0185 0.7998 0.8693 0.055 Uiso 1 1 calc R
C26 C 0.0155(6) 1.0684(4) 0.6894(4) 0.040(3) Uani 1 1 d .
H26A H -0.0195 1.0777 0.6645 0.048 Uiso 1 1 calc R
H26B H 0.0549 1.0767 0.6699 0.048 Uiso 1 1 calc R
C27 C 0.0652(5) 1.0935(4) 0.7791(4) 0.039(3) Uani 1 1 d .
H27A H 0.1049 1.1020 0.7602 0.047 Uiso 1 1 calc R
H27B H 0.0617 1.1187 0.8108 0.047 Uiso 1 1 calc R
C28 C -0.0516(5) 1.0970(4) 0.7698(5) 0.040(3) Uani 1 1 d .
H28A H -0.0533 1.1220 0.8017 0.048 Uiso 1 1 calc R
H28B H -0.0858 1.1075 0.7447 0.048 Uiso 1 1 calc R
C29 C 0.0114(5) 1.1053(4) 0.7401(4) 0.034(3) Uani 1 1 d .
C30 C 0.0158(6) 1.1643(4) 0.7214(4) 0.047(3) Uani 1 1 d .
H30A H 0.0138 1.1887 0.7532 0.070 Uiso 1 1 calc R
H30B H -0.0190 1.1725 0.6966 0.070 Uiso 1 1 calc R
H30C H 0.0555 1.1700 0.7021 0.070 Uiso 1 1 calc R
C31 C -0.0643(5) 0.6577(4) 0.5333(5) 0.039(3) Uani 1 1 d .
H31A H -0.1040 0.6498 0.5141 0.046 Uiso 1 1 calc R
H31B H -0.0621 0.6333 0.5656 0.046 Uiso 1 1 calc R
C32 C 0.0519(5) 0.6511(4) 0.5250(5) 0.039(3) Uani 1 1 d .
H32A H 0.0522 0.6267 0.5573 0.047 Uiso 1 1 calc R
H32B H 0.0860 0.6392 0.5005 0.047 Uiso 1 1 calc R
C33 C -0.0121(6) 0.6787(4) 0.4438(4) 0.041(3) Uani 1 1 d .
H33A H 0.0223 0.6671 0.4193 0.049 Uiso 1 1 calc R
H33B H -0.0519 0.6715 0.4245 0.049 Uiso 1 1 calc R
C34 C -0.0101(6) 0.6437(4) 0.4951(4) 0.035(3) Uani 1 1 d .
C35 C -0.0159(6) 0.5841(4) 0.4783(4) 0.046(3) Uani 1 1 d .
H35A H 0.0182 0.5746 0.4532 0.069 Uiso 1 1 calc R
H35B H -0.0561 0.5783 0.4600 0.069 Uiso 1 1 calc R
H35C H -0.0134 0.5607 0.5109 0.069 Uiso 1 1 calc R
C36 C 0.0090(6) 0.8852(4) 0.4995(3) 0.032(3) Uani 1 1 d .
H36A H -0.0271 0.9077 0.4877 0.039 Uiso 1 1 calc R
H36B H 0.0471 0.9019 0.4837 0.039 Uiso 1 1 calc R
C37 C 0.0711(5) 0.8581(4) 0.5821(4) 0.029(2) Uani 1 1 d .
H37A H 0.1086 0.8759 0.5665 0.034 Uiso 1 1 calc R
H37B H 0.0733 0.8618 0.6224 0.034 Uiso 1 1 calc R
C38 C -0.0452(5) 0.8649(4) 0.5882(4) 0.029(2) Uani 1 1 d .
H38A H -0.0421 0.8702 0.6282 0.035 Uiso 1 1 calc R
H38B H -0.0816 0.8864 0.5752 0.035 Uiso 1 1 calc R
C39 C 0.0135(5) 0.8878(4) 0.5616(4) 0.027(2) Uani 1 1 d .
C40 C 0.0193(5) 0.9482(3) 0.5775(4) 0.032(3) Uani 1 1 d .
H40A H 0.0223 0.9514 0.6174 0.048 Uiso 1 1 calc R
H40B H -0.0175 0.9682 0.5645 0.048 Uiso 1 1 calc R
H40C H 0.0569 0.9638 0.5606 0.048 Uiso 1 1 calc R
C41 C 0.3233(5) 0.8303(4) 0.8589(3) 0.029(2) Uani 1 1 d .
H41A H 0.3267 0.8706 0.8627 0.035 Uiso 1 1 calc R
H41B H 0.3604 0.8137 0.8767 0.035 Uiso 1 1 calc R
C42 C 0.2583(6) 0.7489(3) 0.8864(4) 0.031(3) Uani 1 1 d .
H42A H 0.2957 0.7320 0.9033 0.037 Uiso 1 1 calc R
H42B H 0.2217 0.7384 0.9089 0.037 Uiso 1 1 calc R
C43 C 0.2083(4) 0.8395(4) 0.8653(4) 0.029(2) Uani 1 1 d .
H43A H 0.1714 0.8282 0.8870 0.035 Uiso 1 1 calc R
H43B H 0.2135 0.8796 0.8702 0.035 Uiso 1 1 calc R
C44 C 0.2653(5) 0.8111(4) 0.8882(4) 0.025(2) Uani 1 1 d .
C45 C 0.2719(5) 0.8272(4) 0.9486(4) 0.032(3) Uani 1 1 d .
H45A H 0.3078 0.8081 0.9646 0.049 Uiso 1 1 calc R
H45B H 0.2338 0.8169 0.9684 0.049 Uiso 1 1 calc R
H45C H 0.2782 0.8669 0.9514 0.049 Uiso 1 1 calc R
C46 C 0.1871(5) 0.7838(4) 0.6587(4) 0.038(3) Uani 1 1 d .
H46A H 0.1905 0.8160 0.6343 0.045 Uiso 1 1 calc R
H46B H 0.1466 0.7658 0.6508 0.045 Uiso 1 1 calc R
C47 C 0.2355(6) 0.6927(4) 0.6799(4) 0.038(3) Uani 1 1 d .
H47A H 0.1950 0.6743 0.6727 0.046 Uiso 1 1 calc R
H47B H 0.2690 0.6672 0.6685 0.046 Uiso 1 1 calc R
C48 C 0.3027(6) 0.7722(5) 0.6516(4) 0.041(3) Uani 1 1 d .
H48A H 0.3359 0.7465 0.6399 0.049 Uiso 1 1 calc R
H48B H 0.3044 0.8044 0.6270 0.049 Uiso 1 1 calc R
C49 C 0.2392(5) 0.7441(4) 0.6447(4) 0.031(3) Uani 1 1 d .
C50 C 0.2329(6) 0.7262(5) 0.5850(4) 0.045(3) Uani 1 1 d .
H50A H 0.1903 0.7128 0.5784 0.067 Uiso 1 1 calc R
H50B H 0.2628 0.6969 0.5772 0.067 Uiso 1 1 calc R
H50C H 0.2413 0.7576 0.5609 0.067 Uiso 1 1 calc R
C51 C 0.2522(6) 0.2509(3) 0.8867(4) 0.036(3) Uani 1 1 d .
H51A H 0.2877 0.2345 0.9069 0.043 Uiso 1 1 calc R
H51B H 0.2132 0.2400 0.9055 0.043 Uiso 1 1 calc R
C52 C 0.2015(5) 0.3401(4) 0.8627(4) 0.035(3) Uani 1 1 d .
H52A H 0.1638 0.3282 0.8830 0.042 Uiso 1 1 calc R
H52B H 0.2049 0.3804 0.8667 0.042 Uiso 1 1 calc R
C53 C 0.3178(5) 0.3335(4) 0.8617(4) 0.033(2) Uani 1 1 d .
H53A H 0.3211 0.3736 0.8669 0.040 Uiso 1 1 calc R
H53B H 0.3538 0.3163 0.8806 0.040 Uiso 1 1 calc R
C54 C 0.2582(5) 0.3137(4) 0.8885(4) 0.030(2) Uani 1 1 d .
C55 C 0.2599(6) 0.3309(4) 0.9487(4) 0.040(3) Uani 1 1 d .
H55A H 0.2568 0.3709 0.9513 0.059 Uiso 1 1 calc R
H55B H 0.2992 0.3186 0.9652 0.059 Uiso 1 1 calc R
H55C H 0.2246 0.3141 0.9681 0.059 Uiso 1 1 calc R
C56 C 0.3108(5) 0.2757(5) 0.6549(4) 0.040(3) Uani 1 1 d .
H56A H 0.3466 0.2517 0.6457 0.048 Uiso 1 1 calc R
H56B H 0.3122 0.3076 0.6298 0.048 Uiso 1 1 calc R
C57 C 0.1936(5) 0.2804(4) 0.6555(4) 0.037(3) Uani 1 1 d .
H57A H 0.1944 0.3119 0.6300 0.044 Uiso 1 1 calc R
H57B H 0.1557 0.2585 0.6471 0.044 Uiso 1 1 calc R
C58 C 0.2477(6) 0.1928(4) 0.6797(4) 0.043(3) Uani 1 1 d .
H58A H 0.2089 0.1728 0.6704 0.051 Uiso 1 1 calc R
H58B H 0.2835 0.1688 0.6703 0.051 Uiso 1 1 calc R
C59 C 0.2513(6) 0.2447(4) 0.6450(4) 0.035(3) Uani 1 1 d .
C60 C 0.2487(7) 0.2254(5) 0.5849(4) 0.049(3) Uani 1 1 d .
H60A H 0.2482 0.2574 0.5607 0.074 Uiso 1 1 calc R
H60B H 0.2109 0.2037 0.5791 0.074 Uiso 1 1 calc R
H60C H 0.2856 0.2030 0.5769 0.074 Uiso 1 1 calc R
C61 C 0.1909(5) 0.0199(5) 1.0974(4) 0.039(3) Uani 1 1 d .
H61A H 0.1555 -0.0047 1.1062 0.047 Uiso 1 1 calc R
H61B H 0.1887 0.0515 1.1228 0.047 Uiso 1 1 calc R
C62 C 0.3085(5) 0.0274(4) 1.0977(4) 0.034(3) Uani 1 1 d .
H62A H 0.3054 0.0594 1.1226 0.041 Uiso 1 1 calc R
H62B H 0.3472 0.0074 1.1071 0.041 Uiso 1 1 calc R
C63 C 0.2556(6) -0.0613(4) 1.0717(4) 0.040(3) Uani 1 1 d .
H63A H 0.2946 -0.0813 1.0804 0.048 Uiso 1 1 calc R
H63B H 0.2201 -0.0858 1.0805 0.048 Uiso 1 1 calc R
C64 C 0.2517(5) -0.0109(4) 1.1081(4) 0.032(2) Uani 1 1 d .
C65 C 0.2529(6) -0.0293(4) 1.1675(4) 0.042(3) Uani 1 1 d .
H65A H 0.2483 0.0028 1.1914 0.063 Uiso 1 1 calc R
H65B H 0.2927 -0.0475 1.1753 0.063 Uiso 1 1 calc R
H65C H 0.2184 -0.0548 1.1742 0.063 Uiso 1 1 calc R
C66 C 0.2512(6) -0.0005(3) 0.8664(4) 0.032(3) Uani 1 1 d .
H66A H 0.2149 -0.0160 0.8466 0.038 Uiso 1 1 calc R
H66B H 0.2894 -0.0115 0.8463 0.038 Uiso 1 1 calc R
C67 C 0.3037(5) 0.0879(4) 0.8915(4) 0.034(3) Uani 1 1 d .
H67A H 0.3413 0.0754 0.8716 0.040 Uiso 1 1 calc R
H67B H 0.3009 0.1282 0.8873 0.040 Uiso 1 1 calc R
C68 C 0.1869(5) 0.0816(4) 0.8922(4) 0.030(2) Uani 1 1 d .
H68A H 0.1846 0.1220 0.8888 0.036 Uiso 1 1 calc R
H68B H 0.1507 0.0660 0.8724 0.036 Uiso 1 1 calc R
C69 C 0.2463(5) 0.0619(4) 0.8652(4) 0.027(2) Uani 1 1 d .
C70 C 0.2444(5) 0.0793(4) 0.8049(4) 0.036(3) Uani 1 1 d .
H70A H 0.2065 0.0648 0.7877 0.054 Uiso 1 1 calc R
H70B H 0.2812 0.0648 0.7859 0.054 Uiso 1 1 calc R
H70C H 0.2443 0.1194 0.8024 0.054 Uiso 1 1 calc R
C71 C 0.4962(6) -0.0762(4) 0.6953(4) 0.041(3) Uani 1 1 d .
H71A H 0.5308 -0.0875 0.6708 0.049 Uiso 1 1 calc R
H71B H 0.4564 -0.0835 0.6759 0.049 Uiso 1 1 calc R
C72 C 0.4427(6) -0.0969(4) 0.7839(5) 0.044(3) Uani 1 1 d .
H72A H 0.4038 -0.1040 0.7632 0.052 Uiso 1 1 calc R
H72B H 0.4430 -0.1220 0.8158 0.052 Uiso 1 1 calc R
C73 C 0.5588(5) -0.1033(4) 0.7774(5) 0.039(3) Uani 1 1 d .
H73A H 0.5590 -0.1280 0.8095 0.047 Uiso 1 1 calc R
H73B H 0.5936 -0.1145 0.7532 0.047 Uiso 1 1 calc R
C74 C 0.4985(6) -0.1110(4) 0.7471(4) 0.035(3) Uani 1 1 d .
C75 C 0.4935(7) -0.1713(4) 0.7287(4) 0.050(3) Uani 1 1 d .
H75A H 0.5310 -0.1814 0.7081 0.075 Uiso 1 1 calc R
H75B H 0.4565 -0.1759 0.7054 0.075 Uiso 1 1 calc R
H75C H 0.4896 -0.1950 0.7610 0.075 Uiso 1 1 calc R
C76 C 0.5769(5) 0.1045(4) 0.8341(4) 0.034(3) Uani 1 1 d .
H76A H 0.6137 0.1222 0.8169 0.041 Uiso 1 1 calc R
H76B H 0.5806 0.1096 0.8742 0.041 Uiso 1 1 calc R
C77 C 0.4611(5) 0.1092(4) 0.8416(4) 0.032(2) Uani 1 1 d .
H77A H 0.4652 0.1133 0.8817 0.038 Uiso 1 1 calc R
H77B H 0.4242 0.1308 0.8300 0.038 Uiso 1 1 calc R
C78 C 0.5128(6) 0.1305(4) 0.7527(4) 0.036(3) Uani 1 1 d .
H78A H 0.4749 0.1509 0.7416 0.043 Uiso 1 1 calc R
H78B H 0.5492 0.1492 0.7361 0.043 Uiso 1 1 calc R
C79 C 0.5188(5) 0.1336(4) 0.8147(4) 0.028(2) Uani 1 1 d .
C80 C 0.5225(5) 0.1940(4) 0.8310(4) 0.036(3) Uani 1 1 d .
H80A H 0.5252 0.1970 0.8709 0.054 Uiso 1 1 calc R
H80B H 0.4849 0.2132 0.8182 0.054 Uiso 1 1 calc R
H80C H 0.5595 0.2107 0.8144 0.054 Uiso 1 1 calc R

loop_
_atom_site_aniso_label
_atom_site_aniso_U_11
_atom_site_aniso_U_22
_atom_site_aniso_U_33
_atom_site_aniso_U_23
_atom_site_aniso_U_13
_atom_site_aniso_U_12
Sn1 0.0271(4) 0.0355(4) 0.0340(4) 0.0012(3) 0.0047(3) 0.0102(4)
Sn2 0.0269(5) 0.0426(5) 0.0307(4) 0.0002(3) 0.0000(3) -0.0097(4)
Sn3 0.0402(5) 0.0255(4) 0.0294(4) -0.0059(3) 0.0003(3) 0.0023(4)
Sn4 0.0262(5) 0.0314(4) 0.0363(4) -0.0001(3) 0.0019(4) 0.0003(3)
Sn5 0.0417(5) 0.0320(4) 0.0231(4) -0.0012(3) -0.0002(4) 0.0036(3)
Sn6 0.0267(5) 0.0359(4) 0.0381(4) 0.0003(3) -0.0034(4) -0.0040(3)
Sn7 0.0424(5) 0.0327(4) 0.0264(4) -0.0068(3) 0.0020(4) -0.0024(3)
Sn8 0.0348(5) 0.0270(4) 0.0446(4) -0.0006(3) -0.0191(4) 0.0001(3)
Sn9 0.0292(4) 0.0362(4) 0.0370(4) 0.0048(3) 0.0077(4) 0.0022(3)
Sn10 0.0412(5) 0.0306(4) 0.0274(4) 0.0067(3) -0.0025(4) -0.0046(3)
Sn11 0.0270(5) 0.0336(4) 0.0406(4) -0.0043(3) -0.0101(4) 0.0011(3)
Sn12 0.0298(5) 0.0278(4) 0.0382(4) -0.0004(3) 0.0096(4) -0.0010(3)
Sn13 0.0301(5) 0.0423(4) 0.0251(4) -0.0005(3) -0.0010(3) 0.0140(4)
Sn14 0.0395(5) 0.0287(4) 0.0291(4) 0.0070(3) -0.0047(3) -0.0021(3)
Sn15 0.0258(5) 0.0401(5) 0.0328(4) -0.0045(3) 0.0015(4) -0.0077(4)
Sn16 0.0280(5) 0.0407(5) 0.0334(4) -0.0004(3) 0.0000(4) 0.0025(4)
Sn17 0.0298(5) 0.0411(5) 0.0353(4) -0.0024(3) 0.0011(4) -0.0038(4)
Sn18 0.0468(5) 0.0244(4) 0.0328(4) 0.0054(3) -0.0013(4) -0.0002(4)
Sn19 0.0395(5) 0.0258(4) 0.0306(4) -0.0063(3) -0.0016(3) 0.0024(4)
Sn20 0.0308(5) 0.0404(4) 0.0272(4) -0.0004(3) -0.0011(3) -0.0144(4)
Sn21 0.0277(4) 0.0347(4) 0.0313(4) 0.0020(3) 0.0014(3) 0.0071(4)
Sn22 0.0273(4) 0.0320(4) 0.0453(5) -0.0011(3) -0.0105(4) 0.0002(3)
Sn23 0.0297(4) 0.0361(4) 0.0402(4) -0.0015(4) 0.0136(4) -0.0060(3)
Sn24 0.0457(5) 0.0323(4) 0.0257(4) 0.0066(3) 0.0019(3) 0.0004(4)
O1 0.031(5) 0.032(4) 0.028(4) 0.002(3) 0.001(3) -0.004(3)
O2 0.041(5) 0.028(4) 0.026(4) 0.000(3) 0.003(3) -0.003(3)
O3 0.027(4) 0.035(4) 0.021(3) -0.001(3) 0.000(3) 0.004(3)
O4 0.031(5) 0.041(4) 0.029(4) -0.001(3) 0.007(3) 0.009(3)
O5 0.040(5) 0.027(4) 0.026(4) 0.000(3) 0.002(3) -0.001(3)
O6 0.030(5) 0.037(4) 0.025(4) 0.004(3) -0.003(3) -0.003(3)
O7 0.026(4) 0.027(4) 0.032(4) 0.000(3) -0.002(3) -0.002(3)
O8 0.028(5) 0.037(4) 0.034(4) 0.001(3) 0.000(3) 0.005(3)
O9 0.044(5) 0.031(4) 0.026(4) 0.000(3) 0.000(4) -0.007(4)
O10 0.036(5) 0.024(4) 0.023(4) 0.001(3) -0.001(3) -0.004(3)
O11 0.029(5) 0.035(4) 0.034(4) 0.001(3) 0.002(3) 0.000(3)
O12 0.029(5) 0.028(4) 0.031(4) 0.000(3) -0.001(3) 0.003(3)
O13 0.030(5) 0.023(4) 0.041(4) -0.003(3) 0.003(3) 0.001(3)
O14 0.028(5) 0.031(4) 0.033(4) 0.003(3) -0.004(3) 0.004(3)
O15 0.045(5) 0.026(4) 0.023(3) 0.003(3) 0.000(4) 0.000(3)
O16 0.054(6) 0.027(4) 0.029(4) 0.003(3) -0.004(3) 0.000(4)
O17 0.035(5) 0.029(4) 0.035(4) 0.003(3) -0.007(3) -0.004(3)
O18 0.029(5) 0.026(4) 0.052(5) 0.000(3) -0.004(4) 0.002(3)
O19 0.031(5) 0.029(4) 0.038(4) 0.001(3) 0.000(3) -0.009(3)
O20 0.029(5) 0.022(4) 0.045(4) 0.001(3) 0.002(3) -0.001(3)
O21 0.040(5) 0.026(4) 0.032(4) -0.003(3) -0.002(4) -0.001(3)
O22 0.046(5) 0.020(3) 0.025(4) -0.001(3) -0.004(4) 0.005(3)
O23 0.028(4) 0.021(4) 0.033(4) 0.001(3) -0.004(3) -0.001(3)
O24 0.028(5) 0.025(4) 0.033(4) -0.001(3) 0.006(3) -0.003(3)
O25 0.023(4) 0.040(4) 0.019(3) 0.004(3) -0.003(3) -0.004(3)
O26 0.042(5) 0.026(4) 0.028(4) 0.000(3) 0.000(3) -0.003(4)
O27 0.029(5) 0.034(4) 0.025(4) -0.002(3) -0.006(3) 0.005(3)
O28 0.025(5) 0.041(4) 0.029(4) 0.001(3) -0.007(3) 0.005(3)
O29 0.044(5) 0.031(4) 0.026(4) -0.003(3) -0.002(3) -0.001(3)
O30 0.030(5) 0.047(4) 0.020(4) 0.000(3) -0.002(3) -0.002(3)
O31 0.045(5) 0.023(4) 0.024(4) 0.000(3) 0.002(3) 0.000(3)
O32 0.032(5) 0.031(4) 0.029(4) 0.000(3) 0.000(3) -0.001(3)
O33 0.031(5) 0.037(4) 0.033(4) -0.003(3) 0.000(3) 0.001(3)
O34 0.029(5) 0.039(4) 0.031(4) -0.004(3) -0.001(3) 0.001(3)
O35 0.036(5) 0.037(4) 0.025(4) 0.000(3) 0.000(3) -0.003(3)
O36 0.056(5) 0.031(4) 0.025(4) -0.001(3) 0.001(4) -0.001(4)
O37 0.031(5) 0.042(4) 0.024(4) -0.003(3) -0.002(3) 0.001(3)
O38 0.033(5) 0.038(4) 0.026(4) 0.002(3) -0.006(3) -0.004(3)
O39 0.047(5) 0.029(4) 0.023(3) 0.001(3) 0.000(3) 0.000(4)
O40 0.043(5) 0.021(4) 0.023(3) 0.001(3) -0.001(3) -0.001(3)
O41 0.029(5) 0.031(4) 0.025(4) 0.000(3) 0.002(3) -0.005(3)
O42 0.023(4) 0.040(4) 0.026(4) 0.001(3) 0.003(3) 0.002(3)
O43 0.049(5) 0.024(3) 0.028(3) 0.003(3) -0.001(3) -0.005(4)
O44 0.026(5) 0.027(4) 0.046(4) 0.000(3) 0.007(3) -0.005(3)
O45 0.028(5) 0.027(4) 0.041(4) 0.002(3) 0.001(3) 0.006(3)
O46 0.027(5) 0.032(4) 0.037(4) 0.000(3) -0.008(3) -0.002(3)
O47 0.033(5) 0.026(4) 0.036(4) 0.001(3) 0.005(3) -0.003(3)
O48 0.037(5) 0.027(4) 0.026(3) -0.002(3) -0.002(3) -0.007(3)
C1 0.037(7) 0.031(6) 0.029(6) 0.000(4) 0.002(5) -0.006(5)
C2 0.044(8) 0.032(6) 0.021(5) -0.006(5) 0.003(5) 0.007(5)
C3 0.035(7) 0.033(6) 0.019(5) 0.003(4) 0.001(4) 0.006(5)
C4 0.026(6) 0.029(5) 0.024(5) -0.001(4) 0.004(4) -0.001(4)
C5 0.042(8) 0.037(6) 0.031(6) 0.004(5) 0.007(5) -0.001(5)
C6 0.042(8) 0.048(7) 0.029(6) 0.006(5) 0.011(5) 0.010(6)
C7 0.059(9) 0.034(6) 0.027(6) 0.004(5) 0.004(6) 0.000(6)
C8 0.039(7) 0.051(7) 0.025(6) -0.002(5) -0.007(5) 0.003(6)
C9 0.034(7) 0.043(7) 0.023(5) 0.000(5) 0.004(5) 0.000(5)
C10 0.063(10) 0.045(7) 0.032(6) 0.001(5) 0.008(6) 0.006(6)
C11 0.044(8) 0.026(6) 0.038(6) -0.001(5) -0.003(5) -0.010(5)
C12 0.037(8) 0.026(6) 0.060(7) 0.000(5) -0.003(6) 0.009(5)
C13 0.051(8) 0.026(5) 0.037(6) 0.001(5) -0.002(6) -0.004(5)
C14 0.028(7) 0.035(6) 0.037(6) 0.001(5) -0.003(5) 0.004(5)
C15 0.054(9) 0.021(5) 0.049(7) -0.001(5) -0.001(6) -0.002(5)
C16 0.044(9) 0.030(6) 0.030(6) -0.002(4) 0.001(6) 0.005(5)
C17 0.033(7) 0.029(6) 0.043(6) 0.002(5) 0.003(5) -0.005(5)
C18 0.042(7) 0.026(6) 0.030(6) 0.001(5) -0.001(5) -0.002(5)
C19 0.030(7) 0.031(6) 0.030(5) -0.001(4) 0.001(5) -0.008(5)
C20 0.052(8) 0.030(6) 0.037(6) 0.001(5) 0.000(6) 0.001(5)
C21 0.031(7) 0.022(5) 0.040(6) -0.001(5) 0.007(5) 0.004(4)
C22 0.027(6) 0.030(6) 0.039(6) 0.007(5) 0.002(5) 0.006(5)
C23 0.054(8) 0.023(5) 0.027(5) -0.003(4) 0.006(5) 0.005(5)
C24 0.029(6) 0.027(5) 0.026(5) 0.000(4) 0.002(5) 0.006(5)
C25 0.041(8) 0.032(6) 0.038(6) 0.014(5) 0.000(5) 0.007(5)
C26 0.055(9) 0.028(6) 0.036(6) 0.009(5) -0.003(6) -0.005(5)
C27 0.036(7) 0.035(6) 0.045(7) 0.006(5) -0.006(5) -0.011(5)
C28 0.035(7) 0.031(6) 0.053(7) -0.001(6) -0.013(6) 0.006(5)
C29 0.034(7) 0.028(5) 0.040(6) 0.006(5) -0.009(5) -0.005(5)
C30 0.057(9) 0.027(6) 0.057(7) 0.010(5) -0.015(6) -0.010(5)
C31 0.033(7) 0.028(6) 0.055(7) -0.003(5) -0.001(6) -0.015(5)
C32 0.030(7) 0.028(6) 0.059(8) 0.005(6) -0.005(6) -0.002(5)
C33 0.048(8) 0.028(6) 0.048(7) -0.006(5) 0.001(6) 0.000(5)
C34 0.040(8) 0.020(6) 0.044(7) -0.002(5) 0.004(6) -0.005(5)
C35 0.056(9) 0.023(6) 0.058(8) -0.004(5) 0.004(7) -0.003(6)
C36 0.047(8) 0.026(6) 0.023(6) 0.001(4) 0.000(5) -0.004(5)
C37 0.031(7) 0.027(5) 0.028(5) 0.001(4) -0.005(5) 0.003(5)
C38 0.026(6) 0.036(6) 0.026(5) -0.007(5) 0.001(4) 0.001(5)
C39 0.033(7) 0.024(5) 0.023(5) 0.003(4) -0.001(4) -0.005(4)
C40 0.042(8) 0.023(5) 0.031(6) -0.002(4) -0.003(5) 0.005(5)
C41 0.030(6) 0.035(6) 0.023(5) -0.004(4) -0.002(5) -0.002(5)
C42 0.051(8) 0.025(6) 0.017(6) 0.003(4) 0.004(5) 0.002(5)
C43 0.024(6) 0.036(6) 0.028(5) -0.003(4) 0.000(4) 0.002(4)
C44 0.030(6) 0.020(5) 0.025(5) -0.001(4) -0.005(5) -0.002(4)
C45 0.031(7) 0.039(6) 0.028(6) -0.006(5) 0.000(5) -0.001(5)
C46 0.031(7) 0.048(7) 0.034(6) -0.001(5) -0.009(5) 0.006(5)
C47 0.050(9) 0.045(7) 0.020(5) -0.014(5) -0.004(5) 0.004(6)
C48 0.040(8) 0.059(8) 0.024(6) 0.001(5) -0.001(5) -0.001(6)
C49 0.027(7) 0.043(7) 0.024(6) 0.000(5) -0.004(5) 0.007(5)
C50 0.062(10) 0.051(7) 0.021(6) -0.004(5) -0.009(6) 0.002(6)
C51 0.045(9) 0.024(7) 0.039(7) 0.001(4) -0.001(6) 0.001(6)
C52 0.039(7) 0.033(6) 0.034(6) -0.006(5) -0.002(5) 0.000(5)
C53 0.032(7) 0.034(6) 0.032(6) -0.007(5) 0.000(5) 0.002(5)
C54 0.028(7) 0.031(5) 0.033(6) 0.001(5) 0.001(5) 0.000(5)
C55 0.053(9) 0.036(6) 0.030(6) -0.004(5) 0.002(5) 0.000(6)
C56 0.032(7) 0.052(7) 0.035(6) 0.002(6) -0.003(5) -0.002(5)
C57 0.041(8) 0.042(7) 0.028(6) 0.000(5) 0.002(5) -0.004(5)
C58 0.066(9) 0.033(6) 0.029(6) 0.000(5) 0.002(6) -0.002(6)
C59 0.051(9) 0.034(6) 0.020(6) 0.001(4) -0.001(5) -0.003(6)
C60 0.069(10) 0.052(8) 0.026(6) -0.003(5) 0.001(6) -0.001(7)
C61 0.029(7) 0.062(8) 0.027(6) -0.005(5) 0.008(5) -0.006(6)
C62 0.036(7) 0.039(6) 0.029(6) 0.001(5) -0.008(5) -0.010(5)
C63 0.059(9) 0.034(6) 0.026(6) 0.005(5) -0.001(6) -0.007(6)
C64 0.035(7) 0.040(6) 0.020(5) 0.005(5) -0.001(5) -0.007(5)
C65 0.046(8) 0.059(8) 0.021(5) -0.002(5) -0.004(5) -0.007(7)
C66 0.051(8) 0.025(6) 0.020(5) 0.002(4) 0.002(5) -0.001(5)
C67 0.035(7) 0.037(6) 0.029(6) 0.010(5) 0.003(5) 0.001(5)
C68 0.030(7) 0.032(6) 0.029(5) 0.005(5) -0.001(5) 0.004(4)
C69 0.033(6) 0.025(5) 0.022(5) 0.002(4) -0.002(5) 0.002(5)
C70 0.041(8) 0.039(6) 0.029(6) 0.008(5) -0.002(5) 0.000(5)
C71 0.052(9) 0.032(6) 0.038(6) 0.000(5) 0.007(6) -0.005(6)
C72 0.046(8) 0.036(7) 0.049(7) -0.002(6) 0.009(6) -0.008(5)
C73 0.032(7) 0.028(6) 0.057(7) 0.002(5) 0.003(6) 0.005(5)
C74 0.041(7) 0.025(5) 0.037(6) 0.006(5) 0.003(6) -0.003(5)
C75 0.069(10) 0.040(7) 0.042(6) -0.002(5) 0.002(7) -0.009(6)
C76 0.039(7) 0.036(6) 0.029(5) -0.005(5) -0.002(5) 0.001(5)
C77 0.031(7) 0.028(6) 0.036(6) -0.002(5) 0.003(5) 0.003(5)
C78 0.050(8) 0.028(6) 0.029(6) 0.003(4) -0.004(5) -0.006(5)
C79 0.033(7) 0.023(5) 0.027(5) 0.000(4) 0.000(4) -0.003(4)
C80 0.045(8) 0.029(6) 0.033(6) -0.003(5) 0.001(5) -0.006(5)

loop_
_atom_type_symbol
_atom_type_description
_atom_type_scat_dispersion_real
_atom_type_scat_dispersion_imag
_atom_type_scat_source
C C 0.0033 0.0016 'International Tables Vol C Tables 4.2.6.8 and 6.1.1.4'
H H 0.0000 0.0000 'International Tables Vol C Tables 4.2.6.8 and 6.1.1.4'
O O 0.0106 0.0060 'International Tables Vol C Tables 4.2.6.8 and 6.1.1.4'
Sn Sn -0.6537 1.4246 'International Tables Vol C Tables 4.2.6.8 and 6.1.1.4'

loop_
_geom_angle_atom_site_label_1
_geom_angle_atom_site_label_2
_geom_angle_atom_site_label_3
_geom_angle
O6 Sn1 O5 79.0(2)
O6 Sn1 O1 67.5(2)
O5 Sn1 O1 114.3(3)
O6 Sn1 O2 114.3(3)
O5 Sn1 O2 66.3(2)
O1 Sn1 O2 78.5(2)
O3 Sn2 O5 113.4(2)
O3 Sn2 O4 66.3(2)
O5 Sn2 O4 79.0(2)
O3 Sn2 O2 78.5(2)
O5 Sn2 O2 66.2(2)
O4 Sn2 O2 113.9(3)
O3 Sn3 O4 66.6(2)
O3 Sn3 O6 113.1(2)
O4 Sn3 O6 78.5(2)
O3 Sn3 O1 78.1(2)
O4 Sn3 O1 113.9(2)
O6 Sn3 O1 66.5(2)
O12 Sn4 O10 78.8(2)
O12 Sn4 O9 112.8(2)
O10 Sn4 O9 66.1(2)
O12 Sn4 O7 66.6(2)
O10 Sn4 O7 114.1(2)
O9 Sn4 O7 78.0(2)
O12 Sn5 O8 113.5(2)
O12 Sn5 O11 78.8(2)
O8 Sn5 O11 66.1(3)
O12 Sn5 O7 66.7(2)
O8 Sn5 O7 78.5(2)
O11 Sn5 O7 114.0(2)
O8 Sn6 O11 66.6(3)
O8 Sn6 O9 78.8(2)
O11 Sn6 O9 114.1(3)
O8 Sn6 O10 113.9(3)
O11 Sn6 O10 79.1(2)
O9 Sn6 O10 66.0(2)
O13 Sn7 O14 78.3(2)
O13 Sn7 O18 66.2(2)
O14 Sn7 O18 114.4(2)
O13 Sn7 O17 113.7(2)
O14 Sn7 O17 66.8(2)
O18 Sn7 O17 79.4(2)
O13 Sn8 O16 112.7(3)
O13 Sn8 O15 79.8(2)
O16 Sn8 O15 66.2(2)
O13 Sn8 O18 65.8(2)
O16 Sn8 O18 78.5(2)
O15 Sn8 O18 115.0(3)
O14 Sn9 O17 67.1(2)
O14 Sn9 O16 112.9(3)
O17 Sn9 O16 77.7(2)
O14 Sn9 O15 79.6(2)
O17 Sn9 O15 114.9(3)
O16 Sn9 O15 66.0(2)
O19 Sn10 O23 113.3(2)
O19 Sn10 O24 66.7(2)
O23 Sn10 O24 78.3(2)
O19 Sn10 O20 78.9(2)
O23 Sn10 O20 66.2(2)
O24 Sn10 O20 114.2(2)
O24 Sn11 O21 113.8(2)
O24 Sn11 O19 66.7(2)
O21 Sn11 O19 78.6(2)
O24 Sn11 O22 79.4(2)
O21 Sn11 O22 66.0(2)
O19 Sn11 O22 114.4(3)
O23 Sn12 O21 113.2(3)
O23 Sn12 O22 79.1(2)
O21 Sn12 O22 66.4(2)
O23 Sn12 O20 66.9(2)
O21 Sn12 O20 78.4(2)
O22 Sn12 O20 115.0(3)
O25 Sn13 O29 112.8(2)
O25 Sn13 O26 79.3(2)
O29 Sn13 O26 66.0(3)
O25 Sn13 O30 66.7(2)
O29 Sn13 O30 78.4(2)
O26 Sn13 O30 115.0(3)
O25 Sn14 O28 113.6(2)
O25 Sn14 O27 78.0(2)
O28 Sn14 O27 66.5(2)
O25 Sn14 O30 66.7(2)
O28 Sn14 O30 79.1(2)
O27 Sn14 O30 114.1(2)
O29 Sn15 O27 113.7(3)
O29 Sn15 O28 79.0(2)
O27 Sn15 O28 66.5(2)
O29 Sn15 O26 66.1(2)
O27 Sn15 O26 79.5(2)
O28 Sn15 O26 114.9(3)
O32 Sn16 O31 78.9(2)
O32 Sn16 O36 113.1(3)
O31 Sn16 O36 66.1(3)
O32 Sn16 O35 66.8(2)
O31 Sn16 O35 114.4(3)
O36 Sn16 O35 78.3(3)
O34 Sn17 O36 78.5(3)
O34 Sn17 O33 66.8(2)
O36 Sn17 O33 114.0(3)
O34 Sn17 O31 113.6(3)
O36 Sn17 O31 66.0(3)
O33 Sn17 O31 79.0(2)
O32 Sn18 O34 113.3(2)
O32 Sn18 O35 66.8(2)
O34 Sn18 O35 78.4(2)
O32 Sn18 O33 78.5(2)
O34 Sn18 O33 66.6(2)
O35 Sn18 O33 114.3(2)
O42 Sn19 O41 78.7(2)
O42 Sn19 O37 66.4(2)
O41 Sn19 O37 114.4(2)
O42 Sn19 O38 113.3(2)
O41 Sn19 O38 66.2(2)
O37 Sn19 O38 78.9(2)
O42 Sn20 O39 112.5(3)
O42 Sn20 O40 79.1(2)
O39 Sn20 O40 66.0(2)
O42 Sn20 O37 66.4(2)
O39 Sn20 O37 78.0(2)
O40 Sn20 O37 114.4(2)
O41 Sn21 O40 80.1(2)
O41 Sn21 O38 66.3(2)
O40 Sn21 O38 114.4(3)
O41 Sn21 O39 113.0(2)
O40 Sn21 O39 65.8(2)
O38 Sn21 O39 77.7(2)
O43 Sn22 O44 79.1(2)
O43 Sn22 O47 113.5(2)
O44 Sn22 O47 66.6(2)
O43 Sn22 O48 66.3(2)
O44 Sn22 O48 114.1(2)
O47 Sn22 O48 78.3(2)
O45 Sn23 O43 78.6(2)
O45 Sn23 O46 67.2(2)
O43 Sn23 O46 113.9(2)
O45 Sn23 O48 113.7(2)
O43 Sn23 O48 66.2(2)
O46 Sn23 O48 78.3(2)
O47 Sn24 O44 66.7(2)
O47 Sn24 O45 113.3(2)
O44 Sn24 O45 78.5(2)
O47 Sn24 O46 78.2(2)
O44 Sn24 O46 114.0(2)
O45 Sn24 O46 66.4(2)
C1 O1 Sn1 120.7(5)
C1 O1 Sn3 122.5(6)
Sn1 O1 Sn3 103.3(3)
C2 O2 Sn1 121.9(6)
C2 O2 Sn2 120.4(6)
Sn1 O2 Sn2 103.8(2)
C3 O3 Sn3 120.6(6)
C3 O3 Sn2 121.6(5)
Sn3 O3 Sn2 104.9(3)
C6 O4 Sn3 121.2(6)
C6 O4 Sn2 120.4(6)
Sn3 O4 Sn2 104.3(3)
C7 O5 Sn2 121.3(7)
C7 O5 Sn1 120.2(7)
Sn2 O5 Sn1 104.6(2)
C8 O6 Sn1 120.9(6)
C8 O6 Sn3 121.2(6)
Sn1 O6 Sn3 104.5(3)
C11 O7 Sn4 121.1(6)
C11 O7 Sn5 121.7(6)
Sn4 O7 Sn5 103.5(3)
C12 O8 Sn6 120.8(6)
C12 O8 Sn5 121.0(6)
Sn6 O8 Sn5 104.6(3)
C13 O9 Sn6 120.2(7)
C13 O9 Sn4 122.2(7)
Sn6 O9 Sn4 104.6(2)
C16 O10 Sn4 119.8(7)
C16 O10 Sn6 122.1(7)
Sn4 O10 Sn6 104.4(2)
C17 O11 Sn6 120.1(6)
C17 O11 Sn5 121.8(6)
Sn6 O11 Sn5 104.0(3)
C18 O12 Sn5 120.4(6)
C18 O12 Sn4 121.0(5)
Sn5 O12 Sn4 105.4(3)
C21 O13 Sn7 121.8(6)
C21 O13 Sn8 119.7(6)
Sn7 O13 Sn8 105.4(3)
C22 O14 Sn9 119.9(6)
C22 O14 Sn7 122.1(6)
Sn9 O14 Sn7 104.8(3)
C23 O15 Sn8 120.1(6)
C23 O15 Sn9 120.4(6)
Sn8 O15 Sn9 104.1(2)
C26 O16 Sn8 120.4(7)
C26 O16 Sn9 122.6(7)
Sn8 O16 Sn9 104.5(2)
C27 O17 Sn9 122.4(6)
C27 O17 Sn7 119.9(6)
Sn9 O17 Sn7 103.4(3)
C28 O18 Sn7 120.2(6)
C28 O18 Sn8 121.7(6)
Sn7 O18 Sn8 103.7(3)
C31 O19 Sn10 120.6(6)
C31 O19 Sn11 121.5(6)
Sn10 O19 Sn11 104.2(3)
C32 O20 Sn12 121.8(6)
C32 O20 Sn10 120.1(6)
Sn12 O20 Sn10 103.3(3)
C33 O21 Sn12 121.5(7)
C33 O21 Sn11 120.4(7)
Sn12 O21 Sn11 104.5(2)
C36 O22 Sn12 119.4(7)
C36 O22 Sn11 121.4(7)
Sn12 O22 Sn11 104.0(2)
C37 O23 Sn12 121.9(5)
C37 O23 Sn10 120.3(6)
Sn12 O23 Sn10 105.3(3)
C38 O24 Sn11 120.0(5)
C38 O24 Sn10 121.6(6)
Sn11 O24 Sn10 104.0(3)
C41 O25 Sn14 120.8(6)
C41 O25 Sn13 121.4(5)
Sn14 O25 Sn13 105.3(3)
C42 O26 Sn15 121.4(6)
C42 O26 Sn13 119.2(6)
Sn15 O26 Sn13 103.7(3)
C43 O27 Sn15 120.2(5)
C43 O27 Sn14 121.3(6)
Sn15 O27 Sn14 104.2(3)
C46 O28 Sn14 120.0(6)
C46 O28 Sn15 121.2(6)
Sn14 O28 Sn15 104.3(3)
C47 O29 Sn15 120.5(6)
C47 O29 Sn13 121.3(6)
Sn15 O29 Sn13 104.7(3)
C48 O30 Sn13 122.0(6)
C48 O30 Sn14 120.5(6)
Sn13 O30 Sn14 103.2(3)
C51 O31 Sn16 119.8(6)
C51 O31 Sn17 122.3(7)
Sn16 O31 Sn17 104.4(3)
C52 O32 Sn16 120.7(6)
C52 O32 Sn18 120.7(6)
Sn16 O32 Sn18 105.3(3)
C53 O33 Sn17 119.8(5)
C53 O33 Sn18 121.9(6)
Sn17 O33 Sn18 103.8(3)
C56 O34 Sn18 122.0(6)
C56 O34 Sn17 120.5(6)
Sn18 O34 Sn17 104.6(3)
C57 O35 Sn18 121.5(6)
C57 O35 Sn16 120.8(6)
Sn18 O35 Sn16 103.2(3)
C58 O36 Sn17 120.3(7)
C58 O36 Sn16 121.8(7)
Sn17 O36 Sn16 104.5(3)
C61 O37 Sn19 121.2(6)
C61 O37 Sn20 120.9(6)
Sn19 O37 Sn20 103.6(3)
C62 O38 Sn19 120.7(6)
C62 O38 Sn21 122.4(6)
Sn19 O38 Sn21 103.8(3)
C63 O39 Sn20 121.6(7)
C63 O39 Sn21 121.1(7)
Sn20 O39 Sn21 104.8(2)
C66 O40 Sn21 120.3(6)
C66 O40 Sn20 119.7(6)
Sn21 O40 Sn20 104.6(2)
C67 O41 Sn21 119.4(5)
C67 O41 Sn19 120.8(6)
Sn21 O41 Sn19 105.0(3)
C68 O42 Sn20 121.1(5)
C68 O42 Sn19 121.0(6)
Sn20 O42 Sn19 105.5(3)
C71 O43 Sn22 120.6(7)
C71 O43 Sn23 121.2(7)
Sn22 O43 Sn23 104.9(2)
C72 O44 Sn22 120.0(6)
C72 O44 Sn24 121.4(7)
Sn22 O44 Sn24 104.2(3)
C73 O45 Sn23 120.8(6)
C73 O45 Sn24 121.0(6)
Sn23 O45 Sn24 104.8(3)
C76 O46 Sn23 120.6(5)
C76 O46 Sn24 121.6(6)
Sn23 O46 Sn24 103.7(3)
C77 O47 Sn24 120.9(6)
C77 O47 Sn22 121.4(5)
Sn24 O47 Sn22 104.3(3)
C78 O48 Sn22 120.1(6)
C78 O48 Sn23 122.3(6)
Sn22 O48 Sn23 103.8(2)
O1 C1 C4 113.2(8)
O2 C2 C4 113.8(7)
O3 C3 C4 113.1(7)
C3 C4 C1 112.4(8)
C3 C4 C2 111.6(8)
C1 C4 C2 110.6(8)
C3 C4 C5 107.2(8)
C1 C4 C5 107.9(8)
C2 C4 C5 106.8(7)
O4 C6 C9 114.5(8)
O5 C7 C9 113.8(8)
O6 C8 C9 113.8(8)
C6 C9 C8 111.4(9)
C6 C9 C7 111.7(9)
C8 C9 C7 110.2(9)
C6 C9 C10 108.8(9)
C8 C9 C10 107.9(9)
C7 C9 C10 106.5(8)
O7 C11 C14 115.0(8)
O8 C12 C14 115.1(8)
O9 C13 C14 114.7(8)
C15 C14 C12 108.5(9)
C15 C14 C13 108.8(8)
C12 C14 C13 110.2(9)
C15 C14 C11 109.5(9)
C12 C14 C11 110.1(8)
C13 C14 C11 109.7(9)
O10 C16 C19 113.2(8)
O11 C17 C19 113.7(8)
O12 C18 C19 113.7(8)
C18 C19 C17 111.5(8)
C18 C19 C20 108.0(9)
C17 C19 C20 107.6(9)
C18 C19 C16 110.6(9)
C17 C19 C16 112.1(9)
C20 C19 C16 106.9(8)
O13 C21 C24 113.9(8)
O14 C22 C24 113.7(8)
O15 C23 C24 113.5(7)
C22 C24 C21 111.5(8)
C22 C24 C25 108.6(8)
C21 C24 C25 107.8(8)
C22 C24 C23 111.0(9)
C21 C24 C23 111.4(8)
C25 C24 C23 106.3(7)
O16 C26 C29 114.4(8)
O17 C27 C29 115.4(8)
O18 C28 C29 114.2(8)
C30 C29 C27 108.8(9)
C30 C29 C26 108.0(8)
C27 C29 C26 110.7(9)
C30 C29 C28 108.7(9)
C27 C29 C28 109.9(9)
C26 C29 C28 110.6(9)
O19 C31 C34 114.7(8)
O20 C32 C34 115.0(9)
O21 C33 C34 115.0(8)
C35 C34 C33 108.3(8)
C35 C34 C32 108.3(10)
C33 C34 C32 110.7(9)
C35 C34 C31 108.4(9)
C33 C34 C31 111.0(10)
C32 C34 C31 109.9(9)
O22 C36 C39 114.8(7)
O23 C37 C39 113.4(8)
O24 C38 C39 114.9(8)
C37 C39 C38 110.9(8)
C37 C39 C36 111.2(9)
C38 C39 C36 110.9(8)
C37 C39 C40 108.2(8)
C38 C39 C40 108.2(8)
C36 C39 C40 107.3(7)
O25 C41 C44 113.1(8)
O26 C42 C44 114.6(7)
O27 C43 C44 114.8(8)
C41 C44 C43 110.3(8)
C41 C44 C42 112.2(8)
C43 C44 C42 111.4(8)
C41 C44 C45 107.6(8)
C43 C44 C45 108.2(8)
C42 C44 C45 107.0(7)
O28 C46 C49 115.6(8)
O29 C47 C49 114.8(8)
O30 C48 C49 114.2(9)
C46 C49 C47 111.0(9)
C46 C49 C48 110.0(9)
C47 C49 C48 110.7(9)
C46 C49 C50 109.4(9)
C47 C49 C50 107.5(8)
C48 C49 C50 108.2(9)
O31 C51 C54 112.9(8)
O32 C52 C54 114.4(8)
O33 C53 C54 114.6(8)
C53 C54 C52 111.2(8)
C53 C54 C55 108.0(8)
C52 C54 C55 107.6(8)
C53 C54 C51 112.1(9)
C52 C54 C51 110.2(9)
C55 C54 C51 107.6(8)
O34 C56 C59 114.1(9)
O35 C57 C59 114.3(9)
O36 C58 C59 113.5(8)
C56 C59 C58 111.8(10)
C56 C59 C57 111.9(9)
C58 C59 C57 109.7(9)
C56 C59 C60 109.7(10)
C58 C59 C60 105.9(8)
C57 C59 C60 107.7(10)
O37 C61 C64 115.4(8)
O38 C62 C64 114.0(8)
O39 C63 C64 114.8(8)
C63 C64 C65 108.7(8)
C63 C64 C61 110.2(9)
C65 C64 C61 108.8(9)
C63 C64 C62 110.4(9)
C65 C64 C62 108.7(8)
C61 C64 C62 110.1(9)
O40 C66 C69 114.7(7)
O41 C67 C69 114.3(8)
O42 C68 C69 113.7(8)
C68 C69 C67 111.2(8)
C68 C69 C66 111.5(9)
C67 C69 C66 110.6(9)
C68 C69 C70 108.0(8)
C67 C69 C70 108.2(8)
C66 C69 C70 107.1(7)
O43 C71 C74 113.6(8)
O44 C72 C74 115.3(9)
O45 C73 C74 114.8(8)
C73 C74 C71 111.5(9)
C73 C74 C72 110.6(9)
C71 C74 C72 109.7(9)
C73 C74 C75 108.9(9)
C71 C74 C75 106.6(8)
C72 C74 C75 109.3(9)
O46 C76 C79 114.8(8)
O47 C77 C79 115.0(8)
O48 C78 C79 114.5(7)
C76 C79 C77 110.5(8)
C76 C79 C78 111.1(8)
C77 C79 C78 110.0(8)
C76 C79 C80 109.2(8)
C77 C79 C80 107.7(8)
C78 C79 C80 108.1(8)

loop_
_geom_bond_atom_site_label_1
_geom_bond_atom_site_label_2
_geom_bond_distance
Sn1 O6 2.171(6)
Sn1 O5 2.190(7)
Sn1 O1 2.192(6)
Sn1 O2 2.197(7)
Sn2 O3 2.185(6)
Sn2 O5 2.186(7)
Sn2 O4 2.191(7)
Sn2 O2 2.204(7)
Sn3 O3 2.175(6)
Sn3 O4 2.186(7)
Sn3 O6 2.202(7)
Sn3 O1 2.218(7)
Sn4 O12 2.183(6)
Sn4 O10 2.186(7)
Sn4 O9 2.198(8)
Sn4 O7 2.203(6)
Sn5 O12 2.171(7)
Sn5 O8 2.187(7)
Sn5 O11 2.204(7)
Sn5 O7 2.206(6)
Sn6 O8 2.181(7)
Sn6 O11 2.182(6)
Sn6 O9 2.187(7)
Sn6 O10 2.205(7)
Sn7 O13 2.174(7)
Sn7 O14 2.185(7)
Sn7 O18 2.192(7)
Sn7 O17 2.206(7)
Sn8 O13 2.178(6)
Sn8 O16 2.193(8)
Sn8 O15 2.199(7)
Sn8 O18 2.210(7)
Sn9 O14 2.177(6)
Sn9 O17 2.196(7)
Sn9 O16 2.201(7)
Sn9 O15 2.205(7)
Sn10 O19 2.185(7)
Sn10 O23 2.193(7)
Sn10 O24 2.198(7)
Sn10 O20 2.216(7)
Sn11 O24 2.188(6)
Sn11 O21 2.192(7)
Sn11 O19 2.195(7)
Sn11 O22 2.205(8)
Sn12 O23 2.165(6)
Sn12 O21 2.188(7)
Sn12 O22 2.191(7)
Sn12 O20 2.201(7)
Sn13 O25 2.181(6)
Sn13 O29 2.189(7)
Sn13 O26 2.201(7)
Sn13 O30 2.208(6)
Sn14 O25 2.179(6)
Sn14 O28 2.184(7)
Sn14 O27 2.195(7)
Sn14 O30 2.212(7)
Sn15 O29 2.184(7)
Sn15 O27 2.186(6)
Sn15 O28 2.192(7)
Sn15 O26 2.202(7)
Sn16 O32 2.170(6)
Sn16 O31 2.186(7)
Sn16 O36 2.199(7)
Sn16 O35 2.209(6)
Sn17 O34 2.188(7)
Sn17 O36 2.188(8)
Sn17 O33 2.190(7)
Sn17 O31 2.203(7)
Sn18 O32 2.179(7)
Sn18 O34 2.184(7)
Sn18 O35 2.202(7)
Sn18 O33 2.205(7)
Sn19 O42 2.182(7)
Sn19 O41 2.185(7)
Sn19 O37 2.198(7)
Sn19 O38 2.198(7)
Sn20 O42 2.171(7)
Sn20 O39 2.182(7)
Sn20 O40 2.198(7)
Sn20 O37 2.210(6)
Sn21 O41 2.174(6)
Sn21 O40 2.192(7)
Sn21 O38 2.199(7)
Sn21 O39 2.201(7)
Sn22 O43 2.182(7)
Sn22 O44 2.188(7)
Sn22 O47 2.193(6)
Sn22 O48 2.198(7)
Sn23 O45 2.170(6)
Sn23 O43 2.186(7)
Sn23 O46 2.187(6)
Sn23 O48 2.202(7)
Sn24 O47 2.181(7)
Sn24 O44 2.189(7)
Sn24 O45 2.194(7)
Sn24 O46 2.206(7)
O1 C1 1.430(10)
O2 C2 1.422(10)
O3 C3 1.462(10)
O4 C6 1.439(10)
O5 C7 1.434(10)
O6 C8 1.432(11)
O7 C11 1.427(11)
O8 C12 1.447(11)
O9 C13 1.431(10)
O10 C16 1.426(11)
O11 C17 1.439(11)
O12 C18 1.449(11)
O13 C21 1.430(10)
O14 C22 1.431(10)
O15 C23 1.419(10)
O16 C26 1.434(10)
O17 C27 1.432(11)
O18 C28 1.438(11)
O19 C31 1.425(11)
O20 C32 1.423(11)
O21 C33 1.430(10)
O22 C36 1.427(10)
O23 C37 1.439(10)
O24 C38 1.428(11)
O25 C41 1.444(10)
O26 C42 1.428(10)
O27 C43 1.432(10)
O28 C46 1.437(11)
O29 C47 1.450(10)
O30 C48 1.438(11)
O31 C51 1.437(11)
O32 C52 1.448(10)
O33 C53 1.437(10)
O34 C56 1.421(11)
O35 C57 1.431(11)
O36 C58 1.438(11)
O37 C61 1.423(11)
O38 C62 1.423(10)
O39 C63 1.433(10)
O40 C66 1.431(10)
O41 C67 1.453(10)
O42 C68 1.431(10)
O43 C71 1.438(10)
O44 C72 1.422(11)
O45 C73 1.438(11)
O46 C76 1.438(11)
O47 C77 1.429(10)
O48 C78 1.427(10)
C1 C4 1.514(13)
C2 C4 1.533(12)
C3 C4 1.507(13)
C4 C5 1.543(12)
C6 C9 1.505(14)
C7 C9 1.528(13)
C8 C9 1.526(14)
C9 C10 1.557(13)
C11 C14 1.543(15)
C12 C14 1.524(14)
C13 C14 1.536(12)
C14 C15 1.516(13)
C16 C19 1.538(11)
C17 C19 1.520(14)
C18 C19 1.518(13)
C19 C20 1.534(12)
C21 C24 1.517(13)
C22 C24 1.517(13)
C23 C24 1.551(11)
C24 C25 1.535(12)
C26 C29 1.533(13)
C27 C29 1.522(14)
C28 C29 1.545(15)
C29 C30 1.512(13)
C31 C34 1.527(15)
C32 C34 1.524(15)
C33 C34 1.516(13)
C34 C35 1.517(13)
C36 C39 1.523(11)
C37 C39 1.514(13)
C38 C39 1.522(13)
C39 C40 1.528(12)
C41 C44 1.507(13)
C42 C44 1.525(11)
C43 C44 1.511(12)
C44 C45 1.532(12)
C46 C49 1.517(14)
C47 C49 1.523(13)
C48 C49 1.531(15)
C49 C50 1.528(13)
C51 C54 1.536(11)
C52 C54 1.513(13)
C53 C54 1.512(13)
C54 C55 1.529(13)
C56 C59 1.501(15)
C57 C59 1.532(15)
C58 C59 1.527(13)
C59 C60 1.542(13)
C61 C64 1.527(14)
C62 C64 1.553(13)
C63 C64 1.519(13)
C64 C65 1.520(12)
C66 C69 1.525(11)
C67 C69 1.523(13)
C68 C69 1.511(13)
C69 C70 1.535(12)
C71 C74 1.526(12)
C72 C74 1.534(15)
C73 C74 1.500(15)
C74 C75 1.541(13)
C76 C79 1.507(13)
C77 C79 1.519(13)
C78 C79 1.521(12)
C79 C80 1.530(12)
